data_7242873
loop_
_publ_author_name
'Pal, Kavita'
'Raza, Md Kausar'
'Legac, Jenny'
'Ataur Rahman, Md.'
'Manzoor, Shoaib'
'Rosenthal, Philip J.'
'Hoda, Nasimul'

_publ_section_title
;
 Design, synthesis, crystal structure and anti-plasmodial evaluation of
 tetrahydrobenzo[4,5]thieno[2,3-d]pyrimidine derivatives
;
_journal_name_full 'RSC Medicinal Chemistry'
_journal_paper_doi 10.1039/D1MD00038A
_journal_year 2021
_chemical_formula_moiety '0.5(C28 H31 N4 O2 S), 0.5(C28 H30 N4 O2 S), 0.25(C6 H12), 0.25(C6 H14)'
_chemical_formula_sum 'C31 H37 N4 O2 S'
_chemical_formula_weight 529.73
_space_group_crystal_system triclinic
_space_group_IT_number 2
_space_group_name_Hall '-P 1'
_space_group_name_H-M_alt 'P -1'
_symmetry_Int_Tables_number 2
_audit_update_record
;
2020-06-04 deposited with the CCDC.	2021-04-27 downloaded from the CCDC.
;
_cell_angle_alpha 79.88(2)
_cell_angle_beta 76.458(13)
_cell_angle_gamma 68.561(13)
_cell_formula_units_Z 4
_cell_length_a 10.221(5)
_cell_length_b 13.970(9)
_cell_length_c 21.807(13)
_cell_measurement_reflns_used 8271
_cell_measurement_temperature 296(2)
_cell_measurement_theta_max 22.76
_cell_measurement_theta_min 3.15
_cell_volume 2804(3)
_computing_cell_refinement 'SAINT V8.38A (?, 2016)'
_computing_data_reduction 'SAINT V8.38A (?, 2016)'
_computing_molecular_graphics 'Olex2 (Dolomanov et al., 2009)'
_computing_publication_material 'Olex2 (Dolomanov et al., 2009)'
_computing_structure_refinement 'olex2.refine (Bourhis et al., 2015)'
_diffrn_ambient_temperature 296.15
_diffrn_measured_fraction_theta_full 0.9655
_diffrn_measured_fraction_theta_max 0.9630
_diffrn_measurement_device_type 'Bruker APEX-II CCD'
_diffrn_measurement_method '\f and \w scans'
_diffrn_radiation_type 'Mo K\a'
_diffrn_radiation_wavelength 0.71073
_diffrn_reflns_av_R_equivalents 0.5243
_diffrn_reflns_av_unetI/netI 0.7166
_diffrn_reflns_limit_h_max 14
_diffrn_reflns_limit_h_min -14
_diffrn_reflns_limit_k_max 20
_diffrn_reflns_limit_k_min -20
_diffrn_reflns_limit_l_max 31
_diffrn_reflns_limit_l_min -31
_diffrn_reflns_number 72468
_diffrn_reflns_theta_full 31.7101
_diffrn_reflns_theta_max 31.71
_diffrn_reflns_theta_min 2.90
_exptl_absorpt_coefficient_mu 0.151
_exptl_absorpt_correction_T_max 0.7461
_exptl_absorpt_correction_T_min 0.5245
_exptl_absorpt_correction_type none
_exptl_crystal_colour white
_exptl_crystal_colour_primary white
_exptl_crystal_density_diffrn 1.2548
_exptl_crystal_description block
_exptl_crystal_F_000 1132.9261
_refine_diff_density_max 2.2558
_refine_diff_density_min -2.1205
_refine_diff_density_rms 0.4970
_refine_ls_d_res_high 0.6761
_refine_ls_d_res_low 7.0318
_refine_ls_goodness_of_fit_ref 1.0110
_refine_ls_hydrogen_treatment mixed
_refine_ls_matrix_type full
_refine_ls_number_constraints 120
_refine_ls_number_parameters 694
_refine_ls_number_reflns 18309
_refine_ls_number_restraints 0
_refine_ls_restrained_S_all 1.0110
_refine_ls_R_factor_all 0.5005
_refine_ls_R_factor_gt 0.1731
_refine_ls_shift/su_max 0.0030
_refine_ls_shift/su_mean 0.0003
_refine_ls_structure_factor_coef Fsqd
_refine_ls_weighting_details 'w=1/[\s^2^(Fo^2^)+(0.1743P)^2^] where P=(Fo^2^+2Fc^2^)/3'
_refine_ls_weighting_scheme calc
_refine_ls_wR_factor_gt 0.3161
_refine_ls_wR_factor_ref 0.4787
_reflns_Friedel_coverage 0.0
_reflns_limit_h_max 14
_reflns_limit_h_min -14
_reflns_limit_k_max 20
_reflns_limit_k_min -20
_reflns_limit_l_max 31
_reflns_limit_l_min 0
_reflns_number_gt 3834
_reflns_number_total 18309
_reflns_threshold_expression I>=2u(I)
_cod_data_source_file d1md00038a2.cif
_cod_data_source_block F1
_cod_database_code 7242873
_olex2_refinement_description
;
1. Fixed Uiso
 At 1.2 times of:
  All C(H) groups, {H02f,H02g,H7aa} of C024, All C(H,H) groups, All N(H) groups
 At 1.5 times of:
  All O(H) groups, {H01k,H01n,H01o} of C01X, {H5aa,Hd,He} of C01Y, {H02h,H02i,
  H02j} of C021, {H02c,H02d,H02e} of C022
2.a Ternary CH refined with riding coordinates:
 C00Q(H00Q), C018(H018)
2.b Secondary CH2 refined with riding coordinates:
 C00K(H00a,H00c), C00M(H00d,H00e), C00U(H00g,H00i), C00Z(H00j,H00k), C01B(H01v,
 H01w), C01G(H01z,H), C01J(H01b,H01c), C01N(H01d,H01f), C01R(H1aa,Ha),
 C01S(H01g,H01h), C01U(H3aa,Hb), C01V(H4aa,Hc), C01W(H01i,H01j), C010(H01r,
 H01s), C015(H6aa,Hf), C019(H01t,H01u), C020(H02a,H02b), C023(H02k,H02l),
 C024(H02f,H02g)
2.c Aromatic/amide H refined with riding coordinates:
 N00B(H00B), C00H(H00H), C00L(H00L), C00W(H00W), C00X(H00X), C00Y(H00Y),
 C01A(H01A), C01D(H01x), C01E(H01E), C01F(H01y), C01I(H01), C01L(H01L),
 C01M(H01M), C01O(H0aa), C01P(H01P), C01Q(H01Q), C01T(H2aa), C013(H013),
 C016(H016)
2.d Idealised Me refined as rotating group:
 C01X(H01k,H01n,H01o), C01Y(H5aa,Hd,He), C021(H02h,H02i,H02j), C022(H02c,H02d,
 H02e)
2.e Idealised tetrahedral OH refined as rotating group:
 O004(H004), O007(H007)
;
_olex2_submission_special_instructions 'No special instructions were received'

loop_
_space_group_symop_id
_space_group_symop_operation_xyz
1 x,y,z
2 -x,-y,-z

loop_
_atom_site_label
_atom_site_type_symbol
_atom_site_fract_x
_atom_site_fract_y
_atom_site_fract_z
_atom_site_U_iso_or_equiv
_atom_site_adp_type
_atom_site_occupancy
_atom_site_refinement_flags_posn
S001 S 0.0053(3) 0.4149(2) 0.68730(11) 0.0490(7) Uani 1.000000 .
S002 S -0.1071(3) 0.9151(2) 1.18736(11) 0.0486(7) Uani 1.000000 .
O003 O -0.1398(7) 0.3486(5) 0.8542(3) 0.0507(17) Uani 1.000000 .
O004 O 0.4018(7) 0.5755(5) 0.8117(3) 0.0535(18) Uani 1.000000 .
H004 H 0.345(6) 0.612(5) 0.8385(12) 0.080(3) Uiso 1.000000 GR
O007 O 0.2097(7) 0.0766(5) 0.3124(3) 0.0520(18) Uani 1.000000 .
H007 H 0.229(9) 0.097(7) 0.3410(5) 0.078(3) Uiso 1.000000 GR
O005 O 0.9355(7) -0.1513(5) 0.3545(3) 0.0553(18) Uani 1.000000 .
N006 N 0.3022(7) 0.1934(5) 0.3631(3) 0.0371(18) Uani 1.000000 .
N008 N 0.1019(7) 0.8143(6) 0.9645(3) 0.0376(18) Uani 1.000000 .
N009 N 0.2238(8) 0.8830(6) 1.0136(3) 0.046(2) Uani 1.000000 .
N00A N 0.1411(7) 0.6939(6) 0.8631(3) 0.0388(18) Uani 1.000000 .
N00B N -0.1207(8) 0.3820(6) 0.5146(3) 0.048(2) Uani 1.000000 .
H00B H -0.1465(8) 0.3751(6) 0.4813(3) 0.058(2) Uiso 1.000000 R
N00C N 0.1195(7) 0.3138(5) 0.4642(3) 0.0381(18) Uani 1.000000 .
N00D N -0.1938(8) 0.4269(6) 0.6207(4) 0.049(2) Uani 1.000000 .
C00G C 0.0589(9) 0.3729(7) 0.5700(4) 0.037(2) Uani 1.000000 .
C00H C 0.6826(9) 0.1105(7) 0.3199(4) 0.035(2) Uani 1.000000 .
H00H H 0.6795(9) 0.1789(7) 0.3114(4) 0.042(3) Uiso 1.000000 R
C00I C 0.1946(8) 0.3668(7) 0.5848(4) 0.036(2) Uani 1.000000 .
C00J C 0.1086(9) 0.8557(7) 1.0165(4) 0.037(2) Uani 1.000000 .
C00K C 0.2222(9) 0.2098(7) 0.4766(4) 0.038(2) Uani 1.000000 .
H00a H 0.2539(9) 0.2052(7) 0.5159(4) 0.046(3) Uiso 1.000000 R
H00c H 0.1760(9) 0.1588(7) 0.4810(4) 0.046(3) Uiso 1.000000 R
C00L C 0.5680(9) -0.0146(6) 0.3367(4) 0.034(2) Uani 1.000000 .
H00L H 0.4873(9) -0.0318(6) 0.3386(4) 0.041(3) Uiso 1.000000 R
C00M C 0.3354(8) 0.3495(7) 0.5391(4) 0.039(2) Uani 1.000000 .
H00d H 0.3816(8) 0.2763(7) 0.5343(4) 0.046(3) Uiso 1.000000 R
H00e H 0.3181(8) 0.3853(7) 0.4979(4) 0.046(3) Uiso 1.000000 R
C00N C 0.3803(9) 0.1559(7) 0.2503(4) 0.036(2) Uani 1.000000 .
C00O C 0.0300(9) 0.9033(6) 1.1210(4) 0.035(2) Uani 1.000000 .
C00P C 0.2818(9) 0.1056(6) 0.2553(4) 0.034(2) Uani 1.000000 .
C00Q C 0.4248(9) 0.1759(6) 0.3073(4) 0.035(2) Uani 1.000000 .
H00Q H 0.4483(9) 0.2396(6) 0.2961(4) 0.042(3) Uiso 1.000000 R
C00R C 0.0290(9) 0.5892(7) 0.8224(4) 0.040(2) Uani 1.000000 .
C00S C -0.0054(9) 0.8750(7) 1.0699(4) 0.039(2) Uani 1.000000 .
C00T C -0.1441(9) 0.8658(6) 1.0838(4) 0.037(2) Uani 1.000000 .
C00U C -0.2218(9) 0.8494(7) 1.0389(4) 0.043(2) Uani 1.000000 .
H00g H -0.1990(9) 0.8851(7) 0.9977(4) 0.052(3) Uiso 1.000000 R
H00i H -0.1905(9) 0.7762(7) 1.0341(4) 0.052(3) Uiso 1.000000 R
C00V C 0.2128(9) 0.6567(6) 0.7495(4) 0.035(2) Uani 1.000000 .
C00W C 0.1112(9) 0.4862(8) 0.8370(4) 0.045(3) Uani 1.000000 .
H00W H 0.2068(9) 0.4692(8) 0.8397(4) 0.054(3) Uiso 1.000000 R
C00X C -0.1775(10) 0.5354(8) 0.8291(4) 0.043(2) Uani 1.000000 .
H00X H -0.2725(10) 0.5523(8) 0.8257(4) 0.052(3) Uiso 1.000000 R
C00Y C -0.1133(9) 0.6111(8) 0.8200(4) 0.043(2) Uani 1.000000 .
H00Y H -0.1692(9) 0.6797(8) 0.8119(4) 0.051(3) Uiso 1.000000 R
C00Z C 0.0924(9) 0.7097(7) 0.9765(4) 0.040(2) Uani 1.000000 .
H00j H 0.1859(9) 0.6592(7) 0.9802(4) 0.048(3) Uiso 1.000000 R
H00k H 0.0276(9) 0.7041(7) 1.0163(4) 0.048(3) Uiso 1.000000 R
N00E N 0.1474(8) 0.9261(6) 1.1218(4) 0.048(2) Uani 1.000000 .
C00F C 0.5592(8) 0.0887(6) 0.3221(4) 0.030(2) Uani 1.000000 .
C01A C 0.8110(9) 0.0333(8) 0.3298(4) 0.040(2) Uani 1.000000 .
H01A H 0.8927(9) 0.0497(8) 0.3269(4) 0.048(3) Uiso 1.000000 R
C01B C 0.0396(9) 0.6873(7) 0.9238(3) 0.038(2) Uani 1.000000 .
H01v H -0.0547(9) 0.7369(7) 0.9204(3) 0.045(3) Uiso 1.000000 R
H01w H 0.0324(9) 0.6187(7) 0.9326(3) 0.045(3) Uiso 1.000000 R
C01C C 0.8147(10) -0.0665(8) 0.3439(4) 0.042(2) Uani 1.000000 .
C01D C 0.2345(10) 0.9176(7) 1.0650(5) 0.051(3) Uani 1.000000 .
H01x H 0.3130(10) 0.9385(7) 1.0608(5) 0.061(3) Uiso 1.000000 R
C01E C 0.4466(9) 0.1853(7) 0.1903(4) 0.045(2) Uani 1.000000 .
H01E H 0.5102(9) 0.2204(7) 0.1868(4) 0.054(3) Uiso 1.000000 R
C01F C 0.0502(10) 0.4098(8) 0.8476(4) 0.046(3) Uani 1.000000 .
H01y H 0.1054(10) 0.3416(8) 0.8576(4) 0.056(3) Uiso 1.000000 R
C01G C 0.1556(9) 0.7987(7) 0.8518(4) 0.043(2) Uani 1.000000 .
H01z H 0.2236(9) 0.8028(7) 0.8130(4) 0.051(3) Uiso 1.000000 R
H H 0.0640(9) 0.8507(7) 0.8467(4) 0.051(3) Uiso 1.000000 R
C01H C -0.0924(10) 0.4331(8) 0.8437(4) 0.044(3) Uani 1.000000 .
C01I C 0.2803(10) 0.6639(7) 0.6359(4) 0.045(2) Uani 1.000000 .
H01 H 0.2555(10) 0.6844(7) 0.5960(4) 0.054(3) Uiso 1.000000 R
C01J C 0.3485(9) 0.1875(7) 0.4234(4) 0.037(2) Uani 1.000000 .
H01b H 0.4156(9) 0.1190(7) 0.4323(4) 0.045(3) Uiso 1.000000 R
H01c H 0.3966(9) 0.2371(7) 0.4198(4) 0.045(3) Uiso 1.000000 R
C01K C -0.0544(10) 0.4033(8) 0.6227(4) 0.050(3) Uani 1.000000 .
C01L C 0.4202(9) 0.1638(7) 0.1356(4) 0.046(2) Uani 1.000000 .
H01L H 0.4668(9) 0.1830(7) 0.0960(4) 0.055(3) Uiso 1.000000 R
C01M C 0.3226(9) 0.1127(7) 0.1410(4) 0.048(3) Uani 1.000000 .
H01M H 0.3038(9) 0.0980(7) 0.1047(4) 0.058(3) Uiso 1.000000 R
C01N C 0.4454(10) 0.3455(8) 0.6315(4) 0.051(3) Uani 1.000000 .
H01d H 0.5152(10) 0.3656(8) 0.6446(4) 0.062(3) Uiso 1.000000 R
H01f H 0.4776(10) 0.2706(8) 0.6347(4) 0.062(3) Uiso 1.000000 R
C01O C 0.4235(10) 0.6110(7) 0.6422(4) 0.049(3) Uani 1.000000 .
H0aa H 0.4933(10) 0.5945(7) 0.6060(4) 0.059(3) Uiso 1.000000 R
C01P C 0.2532(10) 0.0836(7) 0.2007(4) 0.049(3) Uani 1.000000 .
H01P H 0.1882(10) 0.0497(7) 0.2041(4) 0.059(3) Uiso 1.000000 R
C01Q C -0.2184(10) 0.4181(8) 0.5664(5) 0.052(3) Uani 1.000000 .
H01Q H -0.3139(10) 0.4389(8) 0.5627(5) 0.063(3) Uiso 1.000000 R
C01R C -0.3612(10) 0.8856(7) 1.1754(4) 0.051(3) Uani 1.000000 .
H1aa H -0.4227(10) 0.9551(7) 1.1846(4) 0.061(3) Uiso 1.000000 R
Ha H -0.3583(10) 0.8416(7) 1.2152(4) 0.061(3) Uiso 1.000000 R
C01S C 0.2981(10) 0.3867(7) 0.6757(4) 0.050(3) Uani 1.000000 .
H01g H 0.2979(10) 0.3436(7) 0.7157(4) 0.060(3) Uiso 1.000000 R
H01h H 0.2812(10) 0.4565(7) 0.6842(4) 0.060(3) Uiso 1.000000 R
C01T C 0.1769(10) 0.6848(7) 0.6901(4) 0.049(3) Uani 1.000000 .
H2aa H 0.0815(10) 0.7185(7) 0.6865(4) 0.059(3) Uiso 1.000000 R
C01U C -0.3850(9) 0.8896(8) 1.0630(4) 0.054(3) Uani 1.000000 .
H3aa H -0.4188(9) 0.9645(8) 1.0605(4) 0.065(3) Uiso 1.000000 R
Hb H -0.4321(9) 0.8699(8) 1.0360(4) 0.065(3) Uiso 1.000000 R
C01V C -0.4237(10) 0.8462(8) 1.1309(4) 0.053(3) Uani 1.000000 .
H4aa H -0.3858(10) 0.7713(8) 1.1340(4) 0.063(3) Uiso 1.000000 R
Hc H -0.5269(10) 0.8674(8) 1.1436(4) 0.063(3) Uiso 1.000000 R
C01W C 0.4340(10) 0.3890(9) 0.5628(4) 0.056(3) Uani 1.000000 .
H01i H 0.5283(10) 0.3682(9) 0.5363(4) 0.068(4) Uiso 1.000000 R
H01j H 0.3967(10) 0.4639(9) 0.5600(4) 0.068(4) Uiso 1.000000 R
C01X C 1.0705(10) -0.1358(8) 0.3325(5) 0.067(3) Uani 1.000000 .
H01k H 1.076(3) -0.105(5) 0.2895(11) 0.100(5) Uiso 1.000000 GR
H01n H 1.080(3) -0.091(4) 0.359(2) 0.100(5) Uiso 1.000000 GR
H01o H 1.1465(10) -0.2011(10) 0.335(3) 0.100(5) Uiso 1.000000 GR
C01Y C -0.2686(10) 0.3636(8) 0.8321(5) 0.058(3) Uani 1.000000 .
H5aa H -0.258(3) 0.387(5) 0.7877(8) 0.086(4) Uiso 1.000000 GR
Hd H -0.286(4) 0.2993(13) 0.839(3) 0.086(4) Uiso 1.000000 GR
He H -0.3476(15) 0.414(4) 0.855(2) 0.086(4) Uiso 1.000000 GR
C01Z C 0.9371(11) 0.0232(10) 0.4835(5) 0.066(3) Uani 1.000000 .
C010 C 0.1953(9) 0.2973(7) 0.3522(4) 0.042(2) Uani 1.000000 .
H01r H 0.2401(9) 0.3491(7) 0.3475(4) 0.051(3) Uiso 1.000000 R
H01s H 0.1628(9) 0.3018(7) 0.3131(4) 0.051(3) Uiso 1.000000 R
C011 C 0.3564(9) 0.6059(7) 0.7555(4) 0.039(2) Uani 1.000000 .
C012 C 0.1799(9) 0.3862(6) 0.6445(4) 0.035(2) Uani 1.000000 .
C013 C 0.6927(9) -0.0920(7) 0.3484(4) 0.038(2) Uani 1.000000 .
H013 H 0.6952(9) -0.1601(7) 0.3592(4) 0.045(3) Uiso 1.000000 R
C014 C 0.0197(10) 0.3570(7) 0.5170(4) 0.041(2) Uani 1.000000 .
C015 C 0.2049(9) 0.8204(7) 0.9055(4) 0.041(2) Uani 1.000000 .
H6aa H 0.2128(9) 0.8888(7) 0.8972(4) 0.049(3) Uiso 1.000000 R
Hf H 0.2985(9) 0.7705(7) 0.9097(4) 0.049(3) Uiso 1.000000 R
C016 C 0.4624(9) 0.5833(7) 0.7000(4) 0.044(2) Uani 1.000000 .
H016 H 0.5580(9) 0.5498(7) 0.7032(4) 0.053(3) Uiso 1.000000 R
C017 C -0.2110(9) 0.8858(6) 1.1452(4) 0.037(2) Uani 1.000000 .
C018 C 0.0929(9) 0.6754(7) 0.8081(4) 0.039(2) Uani 1.000000 .
H018 H 0.0169(9) 0.7391(7) 0.7972(4) 0.047(3) Uiso 1.000000 R
C019 C 0.0665(8) 0.3198(7) 0.4066(4) 0.038(2) Uani 1.000000 .
H01t H 0.0189(8) 0.2696(7) 0.4112(4) 0.045(3) Uiso 1.000000 R
H01u H -0.0014(8) 0.3882(7) 0.3983(4) 0.045(3) Uiso 1.000000 R
C020 C -0.4429(11) 0.5213(9) 0.9849(5) 0.070(3) Uani 1.000000 .
H02a H -0.3627(11) 0.4666(9) 0.9647(5) 0.084(4) Uiso 1.000000 R
H02b H -0.4776(11) 0.5743(9) 0.9516(5) 0.084(4) Uiso 1.000000 R
C021 C 0.6665(11) 0.0940(10) 0.4972(5) 0.088(4) Uani 1.000000 .
H02h H 0.659(5) 0.155(4) 0.468(3) 0.131(6) Uiso 1.000000 GR
H02i H 0.674(4) 0.038(3) 0.476(3) 0.131(6) Uiso 1.000000 GR
H02j H 0.5830(14) 0.107(6) 0.5302(7) 0.131(6) Uiso 1.000000 GR
C022 C -0.2599(12) 0.5958(9) 0.9975(5) 0.081(4) Uani 1.000000 .
H02c H -0.2870(17) 0.660(3) 0.971(3) 0.121(6) Uiso 1.000000 GR
H02d H -0.217(5) 0.603(6) 1.0304(5) 0.121(6) Uiso 1.000000 GR
H02e H -0.192(4) 0.543(3) 0.972(3) 0.121(6) Uiso 1.000000 GR
C023 C 0.7973(14) 0.0664(11) 0.5259(7) 0.112(5) Uani 1.000000 .
H02k H 0.7907(14) 0.0165(11) 0.5625(7) 0.134(6) Uiso 1.000000 R
H02l H 0.7962(14) 0.1280(11) 0.5410(7) 0.134(6) Uiso 1.000000 R
C024 C -0.3887(13) 0.5667(11) 1.0262(6) 0.097(4) Uani 1.000000 .
H02f H -0.4652(13) 0.6280(11) 1.0413(6) 0.117(5) Uiso 1.000000 R
H02g H -0.3675(13) 0.5175(11) 1.0630(6) 0.117(5) Uiso 1.000000 R
H7aa H 0.934(12) -0.033(9) 0.465(6) 0.117(5) Uiso 1.000000 R

loop_
_atom_site_aniso_label
_atom_site_aniso_U_11
_atom_site_aniso_U_22
_atom_site_aniso_U_33
_atom_site_aniso_U_12
_atom_site_aniso_U_13
_atom_site_aniso_U_23
S001 0.0512(16) 0.0609(18) 0.0333(13) -0.0175(13) -0.0022(11) -0.0115(12)
S002 0.0559(17) 0.0608(18) 0.0323(13) -0.0211(14) -0.0072(11) -0.0107(12)
O003 0.051(4) 0.051(4) 0.052(4) -0.019(4) -0.009(3) -0.006(3)
O004 0.046(4) 0.063(5) 0.046(4) -0.009(3) -0.010(3) -0.011(3)
O007 0.057(4) 0.071(5) 0.038(4) -0.039(4) -0.006(3) 0.004(4)
O005 0.045(4) 0.044(4) 0.067(5) -0.007(3) -0.014(4) 0.007(4)
N006 0.040(4) 0.045(5) 0.027(4) -0.015(4) -0.004(3) -0.005(3)
N008 0.036(4) 0.053(5) 0.025(4) -0.017(4) -0.003(3) -0.009(4)
N009 0.040(5) 0.057(5) 0.050(5) -0.022(4) -0.011(4) -0.015(4)
N00A 0.040(5) 0.048(5) 0.023(4) -0.010(4) -0.003(3) -0.004(3)
N00B 0.042(5) 0.068(6) 0.038(5) -0.016(4) -0.010(4) -0.015(4)
N00C 0.038(4) 0.041(5) 0.028(4) -0.002(4) -0.010(3) -0.005(3)
N00D 0.031(5) 0.063(6) 0.044(5) -0.008(4) -0.002(4) -0.007(4)
C00G 0.039(5) 0.039(6) 0.025(5) -0.013(4) 0.004(4) 0.001(4)
C00H 0.043(6) 0.031(5) 0.035(5) -0.019(5) -0.001(4) -0.008(4)
C00I 0.029(5) 0.044(6) 0.036(5) -0.009(4) -0.007(4) -0.011(4)
C00J 0.041(6) 0.044(6) 0.026(5) -0.016(5) -0.012(4) 0.007(4)
C00K 0.039(5) 0.041(6) 0.034(5) -0.013(5) -0.004(4) -0.007(4)
C00L 0.036(5) 0.033(6) 0.032(5) -0.012(4) -0.008(4) 0.001(4)
C00M 0.032(5) 0.050(6) 0.037(5) -0.017(5) -0.004(4) -0.008(4)
C00N 0.034(5) 0.046(6) 0.024(5) -0.010(5) -0.004(4) -0.001(4)
C00O 0.053(6) 0.030(5) 0.021(4) -0.014(5) -0.008(4) 0.002(4)
C00P 0.038(5) 0.035(5) 0.031(5) -0.018(4) -0.004(4) 0.004(4)
C00Q 0.047(6) 0.036(6) 0.025(4) -0.018(4) -0.007(4) -0.001(4)
C00R 0.035(6) 0.045(6) 0.034(5) -0.002(5) -0.012(4) -0.010(4)
C00S 0.038(6) 0.044(6) 0.029(5) -0.009(5) -0.004(4) -0.007(4)
C00T 0.043(6) 0.032(5) 0.032(5) -0.007(4) -0.005(4) -0.007(4)
C00U 0.044(6) 0.057(7) 0.031(5) -0.018(5) -0.006(4) -0.010(5)
C00V 0.036(5) 0.037(6) 0.036(5) -0.022(4) 0.004(4) -0.010(4)
C00W 0.031(5) 0.079(8) 0.038(5) -0.031(6) -0.000(4) -0.016(5)
C00X 0.036(6) 0.058(7) 0.026(5) -0.007(5) -0.007(4) -0.000(5)
C00Y 0.031(6) 0.056(7) 0.034(5) -0.006(5) -0.004(4) -0.011(5)
C00Z 0.048(6) 0.051(6) 0.031(5) -0.026(5) -0.009(4) -0.003(4)
N00E 0.058(6) 0.049(5) 0.048(5) -0.024(4) -0.018(4) -0.007(4)
C00F 0.026(5) 0.037(6) 0.027(4) -0.015(4) -0.007(4) 0.005(4)
C01A 0.039(6) 0.058(7) 0.028(5) -0.023(5) -0.010(4) 0.003(5)
C01B 0.045(6) 0.048(6) 0.019(4) -0.021(5) -0.002(4) 0.002(4)
C01C 0.046(6) 0.045(7) 0.031(5) -0.006(5) -0.012(4) -0.005(4)
C01D 0.055(7) 0.052(7) 0.046(6) -0.018(5) -0.012(5) -0.006(5)
C01E 0.041(6) 0.043(6) 0.044(6) -0.006(5) -0.009(5) -0.003(5)
C01F 0.048(6) 0.067(8) 0.020(5) -0.011(5) -0.019(4) 0.005(4)
C01G 0.044(6) 0.056(7) 0.027(5) -0.018(5) -0.005(4) 0.000(4)
C01H 0.053(7) 0.072(8) 0.021(5) -0.043(6) -0.003(4) 0.002(5)
C01I 0.063(7) 0.055(7) 0.025(5) -0.034(6) -0.003(5) -0.002(4)
C01J 0.038(5) 0.049(6) 0.025(4) -0.011(4) -0.013(4) 0.000(4)
C01K 0.037(6) 0.069(8) 0.036(6) -0.018(5) 0.004(4) -0.005(5)
C01L 0.045(6) 0.066(7) 0.028(5) -0.017(5) -0.009(4) -0.011(5)
C01M 0.043(6) 0.057(7) 0.043(6) -0.004(5) -0.019(5) -0.016(5)
C01N 0.049(6) 0.066(8) 0.052(6) -0.025(5) -0.012(5) -0.023(5)
C01O 0.054(7) 0.060(7) 0.035(6) -0.029(6) 0.006(5) -0.009(5)
C01P 0.044(6) 0.058(7) 0.048(6) -0.015(5) -0.007(5) -0.016(5)
C01Q 0.036(6) 0.065(8) 0.052(7) -0.019(5) 0.005(5) -0.008(6)
C01R 0.060(7) 0.053(7) 0.033(5) -0.012(5) -0.008(5) -0.002(5)
C01S 0.065(7) 0.057(7) 0.043(6) -0.035(6) -0.007(5) -0.013(5)
C01T 0.061(7) 0.067(7) 0.028(5) -0.030(6) -0.011(5) -0.007(5)
C01U 0.041(6) 0.080(8) 0.043(6) -0.016(6) -0.007(5) -0.022(5)
C01V 0.043(6) 0.068(8) 0.048(6) -0.022(5) -0.002(5) -0.011(5)
C01W 0.053(7) 0.090(9) 0.040(6) -0.040(6) -0.000(5) -0.020(6)
C01X 0.046(7) 0.059(8) 0.087(9) -0.011(6) -0.012(6) -0.005(6)
C01Y 0.056(7) 0.057(7) 0.070(7) -0.033(6) -0.011(6) -0.005(6)
C01Z 0.053(7) 0.085(9) 0.062(7) -0.014(7) -0.009(5) -0.033(6)
C010 0.048(6) 0.049(6) 0.024(5) -0.008(5) -0.014(4) 0.003(4)
C011 0.040(6) 0.051(6) 0.026(5) -0.018(5) -0.005(4) -0.003(4)
C012 0.043(5) 0.040(6) 0.023(4) -0.013(4) -0.010(4) -0.002(4)
C013 0.046(6) 0.038(6) 0.029(5) -0.018(5) -0.004(4) -0.000(4)
C014 0.042(6) 0.054(7) 0.028(5) -0.023(5) 0.004(4) -0.005(4)
C015 0.046(6) 0.050(6) 0.030(5) -0.027(5) -0.004(4) 0.005(4)
C016 0.038(6) 0.041(6) 0.049(6) -0.010(5) 0.002(5) -0.013(5)
C017 0.050(6) 0.034(6) 0.030(5) -0.014(4) -0.016(4) -0.001(4)
C018 0.036(5) 0.042(6) 0.036(5) -0.012(5) -0.003(4) -0.000(4)
C019 0.026(5) 0.053(6) 0.029(5) -0.008(4) -0.004(4) -0.003(4)
C020 0.055(8) 0.085(9) 0.075(8) -0.025(6) -0.021(6) -0.006(7)
C021 0.062(8) 0.131(12) 0.051(7) -0.014(8) -0.003(6) -0.010(7)
C022 0.096(10) 0.098(11) 0.067(8) -0.053(8) -0.022(7) -0.003(7)
C023 0.090(10) 0.125(13) 0.119(12) 0.005(9) -0.052(9) -0.059(10)
C024 0.074(9) 0.135(13) 0.087(10) -0.057(9) 0.020(7) -0.022(9)

loop_
_atom_type_symbol
_atom_type_scat_dispersion_real
_atom_type_scat_dispersion_imag
_atom_type_scat_Cromer_Mann_a1
_atom_type_scat_Cromer_Mann_a2
_atom_type_scat_Cromer_Mann_a3
_atom_type_scat_Cromer_Mann_a4
_atom_type_scat_Cromer_Mann_b1
_atom_type_scat_Cromer_Mann_b2
_atom_type_scat_Cromer_Mann_b3
_atom_type_scat_Cromer_Mann_b4
_atom_type_scat_Cromer_Mann_c
_atom_type_scat_source
_atom_type_scat_dispersion_source
H 0.00000 0.00000 0.49300 0.32291 0.14019 0.04081 10.51090 26.12570 3.14236 57.79970 0.0030380000826 'International Tables Volume C Table 6.1.1.4 (pp. 500-502)' 'Henke, Gullikson and Davis, At. Data and Nucl. Data Tables, 1993, 54, 2'
C 0.00347 0.00161 2.31000 1.02000 1.58860 0.86500 20.84390 10.20750 0.56870 51.65120 0.215599998832 'International Tables Volume C Table 6.1.1.4 (pp. 500-502)' 'Henke, Gullikson and Davis, At. Data and Nucl. Data Tables, 1993, 54, 2'
S 0.12424 0.12443 6.90530 5.20340 1.43790 1.58630 1.46790 22.21510 0.25360 56.17200 0.866900026798 'International Tables Volume C Table 6.1.1.4 (pp. 500-502)' 'Henke, Gullikson and Davis, At. Data and Nucl. Data Tables, 1993, 54, 2'
O 0.01158 0.00611 3.04850 2.28680 1.54630 0.86700 13.27710 5.70110 0.32390 32.90890 0.250800013542 'International Tables Volume C Table 6.1.1.4 (pp. 500-502)' 'Henke, Gullikson and Davis, At. Data and Nucl. Data Tables, 1993, 54, 2'
N 0.00653 0.00323 12.21260 3.13220 2.01250 1.16630 0.00570 9.89330 28.99750 0.58260 -11.5290002823 'International Tables Volume C Table 6.1.1.4 (pp. 500-502)' 'Henke, Gullikson and Davis, At. Data and Nucl. Data Tables, 1993, 54, 2'

loop_
_geom_angle_atom_site_label_1
_geom_angle_atom_site_label_2
_geom_angle_atom_site_label_3
_geom_angle
_geom_angle_site_symmetry_1
_geom_angle_site_symmetry_3
_geom_angle_publ_flag
C012 S001 C01K 91.1(4) . . ?
C017 S002 C00O 90.9(4) . . ?
C01Y O003 C01H 116.7(7) . . ?
C011 O004 H004 109.5 . . ?
C00P O007 H007 109.5 . . ?
C01X O005 C01C 116.1(7) . . ?
C01J N006 C00Q 112.5(6) . . ?
C010 N006 C00Q 109.0(6) . . ?
C010 N006 C01J 108.3(6) . . ?
C00Z N008 C00J 116.1(6) . . ?
C015 N008 C00J 118.3(7) . . ?
C015 N008 C00Z 108.9(7) . . ?
C01D N009 C00J 117.9(8) . . ?
C01G N00A C01B 108.9(6) . . ?
C018 N00A C01B 112.2(6) . . ?
C018 N00A C01G 109.5(6) . . ?
C01Q N00B H00B 121.1(5) . . ?
C014 N00B H00B 121.1(5) . . ?
C014 N00B C01Q 117.8(8) . . ?
C014 N00C C00K 116.2(7) . . ?
C019 N00C C00K 109.8(6) . . ?
C019 N00C C014 117.8(7) . . ?
C01Q N00D C01K 114.6(8) . . ?
C01K C00G C00I 110.4(7) . . ?
C014 C00G C00I 134.0(8) . . ?
C014 C00G C01K 115.6(8) . . ?
C00F C00H H00H 118.9(5) . . ?
C01A C00H H00H 118.9(5) . . ?
C01A C00H C00F 122.2(8) . . ?
C00M C00I C00G 126.4(7) . . ?
C012 C00I C00G 112.1(7) . . ?
C012 C00I C00M 121.4(7) . . ?
N009 C00J N008 117.7(8) . . ?
C00S C00J N008 121.7(8) . . ?
C00S C00J N009 120.5(8) . . ?
H00a C00K N00C 109.6(4) . . ?
H00c C00K N00C 109.6(4) . . ?
H00c C00K H00a 108.1 . . ?
C01J C00K N00C 110.5(7) . . ?
C01J C00K H00a 109.6(4) . . ?
C01J C00K H00c 109.6(5) . . ?
C00F C00L H00L 119.0(5) . . ?
C013 C00L H00L 119.0(5) . . ?
C013 C00L C00F 122.1(8) . . ?
H00d C00M C00I 109.5(5) . . ?
H00e C00M C00I 109.5(5) . . ?
H00e C00M H00d 108.0 . . ?
C01W C00M C00I 110.9(7) . . ?
C01W C00M H00d 109.5(5) . . ?
C01W C00M H00e 109.5(5) . . ?
C00Q C00N C00P 123.3(7) . . ?
C01E C00N C00P 118.9(8) . . ?
C01E C00N C00Q 117.6(8) . . ?
C00S C00O S002 111.0(7) . . ?
N00E C00O S002 120.9(6) . . ?
N00E C00O C00S 128.0(8) . . ?
C00N C00P O007 122.5(7) . . ?
C01P C00P O007 117.3(8) . . ?
C01P C00P C00N 120.2(8) . . ?
C00N C00Q N006 110.4(6) . . ?
H00Q C00Q N006 107.6(4) . . ?
H00Q C00Q C00N 107.6(5) . . ?
C00F C00Q N006 113.0(6) . . ?
C00F C00Q C00N 110.4(7) . . ?
C00F C00Q H00Q 107.6(4) . . ?
C00Y C00R C00W 118.0(9) . . ?
C018 C00R C00W 121.7(8) . . ?
C018 C00R C00Y 120.3(8) . . ?
C00O C00S C00J 112.8(8) . . ?
C00T C00S C00J 133.6(8) . . ?
C00T C00S C00O 113.4(8) . . ?
C00U C00T C00S 127.5(7) . . ?
C017 C00T C00S 111.4(7) . . ?
C017 C00T C00U 120.8(8) . . ?
H00g C00U C00T 109.4(5) . . ?
H00i C00U C00T 109.4(5) . . ?
H00i C00U H00g 108.0 . . ?
C01U C00U C00T 111.1(7) . . ?
C01U C00U H00g 109.4(5) . . ?
C01U C00U H00i 109.4(5) . . ?
C011 C00V C01T 119.8(8) . . ?
C018 C00V C01T 118.9(8) . . ?
C018 C00V C011 121.1(7) . . ?
H00W C00W C00R 120.0(5) . . ?
C01F C00W C00R 119.9(8) . . ?
C01F C00W H00W 120.0(6) . . ?
C00Y C00X H00X 121.4(5) . . ?
C01H C00X H00X 121.4(5) . . ?
C01H C00X C00Y 117.1(8) . . ?
C00X C00Y C00R 123.5(9) . . ?
H00Y C00Y C00R 118.2(6) . . ?
H00Y C00Y C00X 118.2(5) . . ?
H00j C00Z N008 109.5(4) . . ?
H00k C00Z N008 109.5(4) . . ?
H00k C00Z H00j 108.1 . . ?
C01B C00Z N008 110.7(7) . . ?
C01B C00Z H00j 109.5(5) . . ?
C01B C00Z H00k 109.5(5) . . ?
C01D N00E C00O 110.9(7) . . ?
C00L C00F C00H 116.8(7) . . ?
C00Q C00F C00H 119.5(7) . . ?
C00Q C00F C00L 123.7(7) . . ?
H01A C01A C00H 120.5(5) . . ?
C01C C01A C00H 119.0(8) . . ?
C01C C01A H01A 120.5(5) . . ?
C00Z C01B N00A 109.3(7) . . ?
H01v C01B N00A 109.8(4) . . ?
H01v C01B C00Z 109.8(5) . . ?
H01w C01B N00A 109.8(4) . . ?
H01w C01B C00Z 109.8(5) . . ?
H01w C01B H01v 108.261261328(16) . . ?
C01A C01C O005 125.1(9) . . ?
C013 C01C O005 113.9(8) . . ?
C013 C01C C01A 121.0(8) . . ?
N00E C01D N009 128.7(9) . . ?
H01x C01D N009 115.6(6) . . ?
H01x C01D N00E 115.6(5) . . ?
H01E C01E C00N 119.1(5) . . ?
C01L C01E C00N 121.7(9) . . ?
C01L C01E H01E 119.1(6) . . ?
H01y C01F C00W 119.4(6) . . ?
C01H C01F C00W 121.2(9) . . ?
C01H C01F H01y 119.4(6) . . ?
H01z C01G N00A 109.3(4) . . ?
H C01G N00A 109.3(4) . . ?
H C01G H01z 108.0 . . ?
C015 C01G N00A 111.5(7) . . ?
C015 C01G H01z 109.3(5) . . ?
C015 C01G H 109.3(5) . . ?
C00X C01H O003 124.4(8) . . ?
C01F C01H O003 115.4(9) . . ?
C01F C01H C00X 120.3(9) . . ?
C01O C01I H01 120.7(5) . . ?
C01T C01I H01 120.7(6) . . ?
C01T C01I C01O 118.7(8) . . ?
C00K C01J N006 110.3(7) . . ?
H01b C01J N006 109.6(4) . . ?
H01b C01J C00K 109.6(5) . . ?
H01c C01J N006 109.6(4) . . ?
H01c C01J C00K 109.6(5) . . ?
H01c C01J H01b 108.1 . . ?
N00D C01K S001 123.7(7) . . ?
C00G C01K S001 112.3(7) . . ?
C00G C01K N00D 123.9(8) . . ?
H01L C01L C01E 120.5(6) . . ?
C01M C01L C01E 119.0(9) . . ?
C01M C01L H01L 120.5(5) . . ?
H01M C01M C01L 119.8(5) . . ?
C01P C01M C01L 120.4(8) . . ?
C01P C01M H01M 119.8(5) . . ?
H01f C01N H01d 108.1 . . ?
C01S C01N H01d 109.6(4) . . ?
C01S C01N H01f 109.6(5) . . ?
C01W C01N H01d 109.6(5) . . ?
C01W C01N H01f 109.6(6) . . ?
C01W C01N C01S 110.3(8) . . ?
H0aa C01O C01I 119.2(5) . . ?
C016 C01O C01I 121.5(8) . . ?
C016 C01O H0aa 119.2(6) . . ?
C01M C01P C00P 119.7(9) . . ?
H01P C01P C00P 120.1(5) . . ?
H01P C01P C01M 120.1(5) . . ?
N00D C01Q N00B 127.4(9) . . ?
H01Q C01Q N00B 116.3(5) . . ?
H01Q C01Q N00D 116.3(5) . . ?
Ha C01R H1aa 108.1 . . ?
C01V C01R H1aa 109.5(5) . . ?
C01V C01R Ha 109.5(5) . . ?
C017 C01R H1aa 109.5(5) . . ?
C017 C01R Ha 109.5(5) . . ?
C017 C01R C01V 110.9(7) . . ?
H01g C01S C01N 109.7(5) . . ?
H01h C01S C01N 109.7(5) . . ?
H01h C01S H01g 108.2 . . ?
C012 C01S C01N 110.0(7) . . ?
C012 C01S H01g 109.7(5) . . ?
C012 C01S H01h 109.7(5) . . ?
C01I C01T C00V 121.2(9) . . ?
H2aa C01T C00V 119.4(5) . . ?
H2aa C01T C01I 119.4(6) . . ?
H3aa C01U C00U 109.4(5) . . ?
Hb C01U C00U 109.4(5) . . ?
Hb C01U H3aa 108.0 . . ?
C01V C01U C00U 111.2(8) . . ?
C01V C01U H3aa 109.4(6) . . ?
C01V C01U Hb 109.4(5) . . ?
C01U C01V C01R 110.0(8) . . ?
H4aa C01V C01R 109.7(5) . . ?
H4aa C01V C01U 109.7(6) . . ?
Hc C01V C01R 109.7(5) . . ?
Hc C01V C01U 109.7(5) . . ?
Hc C01V H4aa 108.2 . . ?
C01N C01W C00M 110.4(8) . . ?
H01i C01W C00M 109.6(5) . . ?
H01i C01W C01N 109.6(5) . . ?
H01j C01W C00M 109.6(5) . . ?
H01j C01W C01N 109.6(6) . . ?
H01j C01W H01i 108.1 . . ?
H01k C01X O005 109.5 . . ?
H01n C01X O005 109.5 . . ?
H01n C01X H01k 109.5 . . ?
H01o C01X O005 109.5 . . ?
H01o C01X H01k 109.5 . . ?
H01o C01X H01n 109.5 . . ?
H5aa C01Y O003 109.5 . . ?
Hd C01Y O003 109.5 . . ?
Hd C01Y H5aa 109.5 . . ?
He C01Y O003 109.5 . . ?
He C01Y H5aa 109.5 . . ?
He C01Y Hd 109.5 . . ?
H7aa C01Z C023 108(7) . . ?
H01r C010 N006 109.2(4) . . ?
H01s C010 N006 109.2(4) . . ?
H01s C010 H01r 107.9 . . ?
C019 C010 N006 112.0(7) . . ?
C019 C010 H01r 109.2(5) . . ?
C019 C010 H01s 109.2(4) . . ?
C00V C011 O004 124.0(8) . . ?
C016 C011 O004 116.8(8) . . ?
C016 C011 C00V 119.2(8) . . ?
C00I C012 S001 114.0(6) . . ?
C01S C012 S001 119.8(6) . . ?
C01S C012 C00I 126.2(8) . . ?
C01C C013 C00L 118.9(8) . . ?
H013 C013 C00L 120.5(5) . . ?
H013 C013 C01C 120.5(5) . . ?
N00C C014 N00B 116.7(7) . . ?
C00G C014 N00B 120.2(8) . . ?
C00G C014 N00C 123.1(8) . . ?
C01G C015 N008 109.4(7) . . ?
H6aa C015 N008 109.8(5) . . ?
H6aa C015 C01G 109.8(5) . . ?
Hf C015 N008 109.8(4) . . ?
Hf C015 C01G 109.8(5) . . ?
Hf C015 H6aa 108.242804928(16) . . ?
C011 C016 C01O 119.6(9) . . ?
H016 C016 C01O 120.2(6) . . ?
H016 C016 C011 120.2(5) . . ?
C00T C017 S002 113.3(7) . . ?
C01R C017 S002 121.2(6) . . ?
C01R C017 C00T 125.5(8) . . ?
C00R C018 N00A 114.0(7) . . ?
C00V C018 N00A 111.7(7) . . ?
C00V C018 C00R 110.5(7) . . ?
H018 C018 N00A 106.7(4) . . ?
H018 C018 C00R 106.7(5) . . ?
H018 C018 C00V 106.7(5) . . ?
C010 C019 N00C 107.5(6) . . ?
H01t C019 N00C 110.2(5) . . ?
H01t C019 C010 110.2(5) . . ?
H01u C019 N00C 110.2(4) . . ?
H01u C019 C010 110.2(4) . . ?
H01u C019 H01t 108.5 . . ?
H02b C020 H02a 107.241363623(17) . . ?
C024 C020 H02a 108.0(7) . . ?
C024 C020 H02b 108.0(7) . . ?
H02i C021 H02h 109.5 . . ?
H02j C021 H02h 109.5 . . ?
H02j C021 H02i 109.5 . . ?
C023 C021 H02h 109.5 . . ?
C023 C021 H02i 109.5 . . ?
C023 C021 H02j 109.5 . . ?
H02d C022 H02c 109.5 . . ?
H02e C022 H02c 109.5 . . ?
H02e C022 H02d 109.5 . . ?
C024 C022 H02c 109.5 . . ?
C024 C022 H02d 109.5 . . ?
C024 C022 H02e 109.5 . . ?
C021 C023 C01Z 116.2(10) . . ?
H02k C023 C01Z 108.2(8) . . ?
H02k C023 C021 108.2(8) . . ?
H02l C023 C01Z 108.2(7) . . ?
H02l C023 C021 108.2(7) . . ?
H02l C023 H02k 107.4 . . ?
C022 C024 C020 116.9(10) . . ?
H02f C024 C020 108.1(7) . . ?
H02f C024 C022 108.1(7) . . ?
H02g C024 C020 108.1(7) . . ?
H02g C024 C022 108.1(7) . . ?
H02g C024 H02f 107.3 . . ?

loop_
_geom_bond_atom_site_label_1
_geom_bond_atom_site_label_2
_geom_bond_distance
_geom_bond_site_symmetry_2
_geom_bond_publ_flag
S001 C01K 1.715(9) . ?
S001 C012 1.745(9) . ?
S002 C00O 1.747(8) . ?
S002 C017 1.745(8) . ?
O003 C01H 1.397(10) . ?
O003 C01Y 1.439(9) . ?
O004 H004 0.8200 . ?
O004 C011 1.356(9) . ?
O007 H007 0.8200 . ?
O007 C00P 1.367(9) . ?
O005 C01C 1.396(10) . ?
O005 C01X 1.433(10) . ?
N006 C00Q 1.509(10) . ?
N006 C01J 1.479(9) . ?
N006 C010 1.483(10) . ?
N008 C00J 1.386(10) . ?
N008 C00Z 1.472(10) . ?
N008 C015 1.471(10) . ?
N009 C00J 1.349(10) . ?
N009 C01D 1.337(10) . ?
N00A C01B 1.490(9) . ?
N00A C01G 1.497(10) . ?
N00A C018 1.492(10) . ?
N00B H00B 0.8600 . ?
N00B C01Q 1.352(11) . ?
N00B C014 1.358(10) . ?
N00C C00K 1.471(10) . ?
N00C C014 1.405(10) . ?
N00C C019 1.458(9) . ?
N00D C01K 1.349(10) . ?
N00D C01Q 1.302(11) . ?
C00G C00I 1.466(11) . ?
C00G C01K 1.424(11) . ?
C00G C014 1.385(11) . ?
C00H H00H 0.9300 . ?
C00H C00F 1.391(10) . ?
C00H C01A 1.396(11) . ?
C00I C00M 1.511(11) . ?
C00I C012 1.340(10) . ?
C00J C00S 1.426(11) . ?
C00K H00a 0.9700 . ?
C00K H00c 0.9700 . ?
C00K C01J 1.496(10) . ?
C00L H00L 0.9300 . ?
C00L C00F 1.396(11) . ?
C00L C013 1.381(11) . ?
C00M H00d 0.9700 . ?
C00M H00e 0.9700 . ?
C00M C01W 1.529(11) . ?
C00N C00P 1.398(11) . ?
C00N C00Q 1.520(10) . ?
C00N C01E 1.394(11) . ?
C00O C00S 1.406(11) . ?
C00O N00E 1.354(10) . ?
C00P C01P 1.400(11) . ?
C00Q H00Q 0.9800 . ?
C00Q C00F 1.523(11) . ?
C00R C00W 1.400(12) . ?
C00R C00Y 1.384(11) . ?
C00R C018 1.524(12) . ?
C00S C00T 1.427(11) . ?
C00T C00U 1.488(11) . ?
C00T C017 1.380(11) . ?
C00U H00g 0.9700 . ?
C00U H00i 0.9700 . ?
C00U C01U 1.543(11) . ?
C00V C01T 1.380(11) . ?
C00V C011 1.404(11) . ?
C00V C018 1.533(11) . ?
C00W H00W 0.9300 . ?
C00W C01F 1.385(12) . ?
C00X H00X 0.9300 . ?
C00X C00Y 1.401(12) . ?
C00X C01H 1.399(12) . ?
C00Y H00Y 0.9300 . ?
C00Z H00j 0.9700 . ?
C00Z H00k 0.9700 . ?
C00Z C01B 1.501(10) . ?
N00E C01D 1.341(11) . ?
C01A H01A 0.9300 . ?
C01A C01C 1.363(12) . ?
C01B H01v 0.9700 . ?
C01B H01w 0.9700 . ?
C01C C013 1.396(11) . ?
C01D H01x 0.9300 . ?
C01E H01E 0.9300 . ?
C01E C01L 1.385(11) . ?
C01F H01y 0.9300 . ?
C01F C01H 1.393(11) . ?
C01G H01z 0.9700 . ?
C01G H 0.9700 . ?
C01G C015 1.493(10) . ?
C01I H01 0.9300 . ?
C01I C01O 1.406(12) . ?
C01I C01T 1.383(11) . ?
C01J H01b 0.9700 . ?
C01J H01c 0.9700 . ?
C01L H01L 0.9300 . ?
C01L C01M 1.398(12) . ?
C01M H01M 0.9300 . ?
C01M C01P 1.398(12) . ?
C01N H01d 0.9700 . ?
C01N H01f 0.9700 . ?
C01N C01S 1.552(12) . ?
C01N C01W 1.528(12) . ?
C01O H0aa 0.9300 . ?
C01O C016 1.360(12) . ?
C01P H01P 0.9300 . ?
C01Q H01Q 0.9300 . ?
C01R H1aa 0.9700 . ?
C01R Ha 0.9700 . ?
C01R C01V 1.546(11) . ?
C01R C017 1.523(12) . ?
C01S H01g 0.9700 . ?
C01S H01h 0.9700 . ?
C01S C012 1.521(11) . ?
C01T H2aa 0.9300 . ?
C01U H3aa 0.9700 . ?
C01U Hb 0.9700 . ?
C01U C01V 1.518(12) . ?
C01V H4aa 0.9700 . ?
C01V Hc 0.9700 . ?
C01W H01i 0.9700 . ?
C01W H01j 0.9700 . ?
C01X H01k 0.9600 . ?
C01X H01n 0.9600 . ?
C01X H01o 0.9600 . ?
C01Y H5aa 0.9600 . ?
C01Y Hd 0.9600 . ?
C01Y He 0.9600 . ?
C01Z C01Z 1.50(3) 2_756 ?
C01Z C023 1.485(16) . ?
C01Z H7aa 0.96(11) . ?
C010 H01r 0.9700 . ?
C010 H01s 0.9700 . ?
C010 C019 1.528(10) . ?
C011 C016 1.416(11) . ?
C013 H013 0.9300 . ?
C015 H6aa 0.9700 . ?
C015 Hf 0.9700 . ?
C016 H016 0.9300 . ?
C018 H018 0.9800 . ?
C019 H01t 0.9700 . ?
C019 H01u 0.9700 . ?
C020 C020 1.470(19) 2_467 ?
C020 H02a 0.9700 . ?
C020 H02b 0.9700 . ?
C020 C024 1.488(15) . ?
C021 H02h 0.9600 . ?
C021 H02i 0.9600 . ?
C021 H02j 0.9600 . ?
C021 C023 1.502(13) . ?
C022 H02c 0.9600 . ?
C022 H02d 0.9600 . ?
C022 H02e 0.9600 . ?
C022 C024 1.485(13) . ?
C023 H02k 0.9700 . ?
C023 H02l 0.9700 . ?
C024 H02f 0.9700 . ?
C024 H02g 0.9700 . ?
